data_4342389
loop_
_publ_author_name
'Jones, Donald G.'
'Wilson, Kevin R.'
'Cannon-Smith, Desiray J'
'Shircliff, Anthony D.'
'Zhang, Zhan'
'Chen, Zhuqi'
'Prior, Timothy J.'
'Yin, Guochuan'
'Hubin, Timothy J.'

_publ_section_title
;
 Synthesis, Structural Studies, and Oxidation Catalysis of the
 Late-First-Row-Transition-Metal Complexes of a 2-Pyridylmethyl
 Pendant-Armed Ethylene Cross-Bridged Cyclam.
;
_journal_issue 5
_journal_name_full 'Inorganic chemistry'
_journal_page_first 2221
_journal_paper_doi 10.1021/ic502699m
_journal_volume 54
_journal_year 2015
_chemical_formula_moiety
;
C19 H33 Cl Co N5, F6P
;
_chemical_formula_sum 'C19 H33 Cl Co F6 N5 P'
_chemical_formula_weight 570.85
_chemical_name_systematic
;
 ?
;
_space_group_crystal_system orthorhombic
_space_group_IT_number 29
_space_group_name_Hall 'P 2c -2ac'
_space_group_name_H-M_alt 'P c a 21'
_symmetry_space_group_name_Hall 'P 2c -2ac'
_symmetry_space_group_name_H-M 'P c a 21'
_atom_sites_solution_hydrogens geom
_audit_creation_method SHELXL-2013
_cell_angle_alpha 90
_cell_angle_beta 90
_cell_angle_gamma 90
_cell_formula_units_Z 4
_cell_length_a 18.6711(13)
_cell_length_b 8.6259(10)
_cell_length_c 14.8088(10)
_cell_measurement_reflns_used 5668
_cell_measurement_temperature 150(2)
_cell_measurement_theta_max 29.2
_cell_measurement_theta_min 2.2
_cell_volume 2385.0(4)
_computing_cell_refinement 'Stoe X-AREA'
_computing_data_collection 'Stoe X-AREA'
_computing_data_reduction 'Stoe X-AREA'
_computing_structure_refinement 'SHELXL-2013 (Sheldrick, 2013)'
_computing_structure_solution SHELXS-86
_diffrn_ambient_temperature 150(2)
_diffrn_detector_area_resol_mean 6.67
_diffrn_measured_fraction_theta_full 0.998
_diffrn_measured_fraction_theta_max 0.996
_diffrn_measurement_device_type 'STOE IPDS2'
_diffrn_measurement_method \w-scans
_diffrn_radiation_type MoK\a
_diffrn_radiation_wavelength 0.71073
_diffrn_reflns_av_R_equivalents 0.0567
_diffrn_reflns_av_unetI/netI 0.0842
_diffrn_reflns_Laue_measured_fraction_full 0.998
_diffrn_reflns_Laue_measured_fraction_max 0.996
_diffrn_reflns_limit_h_max 23
_diffrn_reflns_limit_h_min -25
_diffrn_reflns_limit_k_max 8
_diffrn_reflns_limit_k_min -11
_diffrn_reflns_limit_l_max 20
_diffrn_reflns_limit_l_min -16
_diffrn_reflns_number 10106
_diffrn_reflns_point_group_measured_fraction_full 0.864
_diffrn_reflns_point_group_measured_fraction_max 0.838
_diffrn_reflns_theta_full 25.242
_diffrn_reflns_theta_max 29.154
_diffrn_reflns_theta_min 2.182
_diffrn_source 'fine focus X-ray tube'
_exptl_absorpt_coefficient_mu 0.963
_exptl_absorpt_correction_T_max 0.8690
_exptl_absorpt_correction_T_min 0.6996
_exptl_absorpt_correction_type analytical
_exptl_absorpt_process_details
;
A face index absorption correction was applied 
within the Stoe X-AREA suite of programs. 
;
_exptl_crystal_colour pink
_exptl_crystal_density_diffrn 1.590
_exptl_crystal_description block
_exptl_crystal_F_000 1180
_exptl_crystal_size_max 0.380
_exptl_crystal_size_mid 0.320
_exptl_crystal_size_min 0.140
_refine_diff_density_max 0.498
_refine_diff_density_min -0.320
_refine_diff_density_rms 0.060
_refine_ls_abs_structure_details
;
 Classical Flack method preferred over Parsons because s.u. lower.
;
_refine_ls_abs_structure_Flack -0.015(18)
_refine_ls_extinction_method none
_refine_ls_goodness_of_fit_ref 0.800
_refine_ls_hydrogen_treatment constr
_refine_ls_matrix_type full
_refine_ls_number_parameters 299
_refine_ls_number_reflns 5401
_refine_ls_number_restraints 1
_refine_ls_restrained_S_all 0.800
_refine_ls_R_factor_all 0.0615
_refine_ls_R_factor_gt 0.0329
_refine_ls_shift/su_max 0.000
_refine_ls_shift/su_mean 0.000
_refine_ls_structure_factor_coef Fsqd
_refine_ls_weighting_details 'w=1/[\s^2^(Fo^2^)+(0.0217P)^2^] where P=(Fo^2^+2Fc^2^)/3'
_refine_ls_weighting_scheme calc
_refine_ls_wR_factor_gt 0.0584
_refine_ls_wR_factor_ref 0.0637
_reflns_Friedel_coverage 0.622
_reflns_Friedel_fraction_full 0.718
_reflns_Friedel_fraction_max 0.668
_reflns_number_gt 3584
_reflns_number_total 5401
_reflns_threshold_expression 'I > 2\s(I)'
_cod_data_source_file ic502699m_si_002.cif
_cod_data_source_block DGJ010B
_cod_depositor_comments 'Adding full bibliography for 4342387--4342393.cif.'
_cod_database_code 4342389
_shelx_space_group_comment
;
The symmetry employed for this shelxl refinement is uniquely defined
by the following loop, which should always be used as a source of
symmetry information in preference to the above space-group names.
They are only intended as comments.
;
_shelx_estimated_absorpt_t_min 0.711
_shelx_estimated_absorpt_t_max 0.877
_shelxl_version_number 2013-4

loop_
_space_group_symop_operation_xyz
'x, y, z'
'-x, -y, z+1/2'
'-x+1/2, y, z+1/2'
'x+1/2, -y, z'

loop_
_atom_site_label
_atom_site_type_symbol
_atom_site_fract_x
_atom_site_fract_y
_atom_site_fract_z
_atom_site_U_iso_or_equiv
_atom_site_adp_type
_atom_site_occupancy
_atom_site_site_symmetry_order
_atom_site_calc_flag
_atom_site_refinement_flags_posn
_atom_site_refinement_flags_adp
Co1 Co 0.69696(2) 0.00673(7) 0.77753(4) 0.02049(10) Uani 1 1 d . .
Cl1 Cl 0.76329(5) -0.12822(12) 0.89184(7) 0.0301(2) Uani 1 1 d . .
N1 N 0.74144(16) 0.2212(4) 0.8310(2) 0.0246(7) Uani 1 1 d . .
N2 N 0.79558(16) 0.0289(4) 0.6965(2) 0.0267(8) Uani 1 1 d . .
N3 N 0.66183(19) -0.1986(4) 0.7072(2) 0.0304(8) Uani 1 1 d . .
N4 N 0.58802(16) -0.0188(4) 0.8428(2) 0.0259(7) Uani 1 1 d . .
N5 N 0.65080(17) 0.1233(4) 0.6610(2) 0.0267(7) Uani 1 1 d . .
C1 C 0.7106(2) 0.3274(5) 0.8846(3) 0.0268(9) Uani 1 1 d . .
H1 H 0.6621 0.3122 0.9019 0.032 Uiso 1 1 calc R U
C2 C 0.7458(2) 0.4582(5) 0.9159(3) 0.0302(10) Uani 1 1 d . .
H2 H 0.7219 0.5306 0.9537 0.036 Uiso 1 1 calc R U
C3 C 0.8164(2) 0.4813(5) 0.8910(3) 0.0319(9) Uani 1 1 d . .
H3 H 0.8422 0.5694 0.9117 0.038 Uiso 1 1 calc R U
C4 C 0.8487(2) 0.3736(5) 0.8353(3) 0.0342(10) Uani 1 1 d . .
H4 H 0.8968 0.3878 0.8162 0.041 Uiso 1 1 calc R U
C5 C 0.8102(2) 0.2439(5) 0.8074(3) 0.0266(9) Uani 1 1 d . .
C6 C 0.8461(2) 0.1188(5) 0.7535(3) 0.0350(11) Uani 1 1 d . .
H6A H 0.8830 0.1665 0.7143 0.042 Uiso 1 1 calc R U
H6B H 0.8707 0.0470 0.7954 0.042 Uiso 1 1 calc R U
C7 C 0.8294(2) -0.1220(5) 0.6746(3) 0.0292(9) Uani 1 1 d . .
H7A H 0.8479 -0.1679 0.7312 0.035 Uiso 1 1 calc R U
H7B H 0.8710 -0.1024 0.6347 0.035 Uiso 1 1 calc R U
C8 C 0.7810(3) -0.2404(5) 0.6289(3) 0.0375(11) Uani 1 1 d . .
H8A H 0.7590 -0.1911 0.5753 0.045 Uiso 1 1 calc R U
H8B H 0.8112 -0.3271 0.6072 0.045 Uiso 1 1 calc R U
C9 C 0.7220(2) -0.3066(5) 0.6868(3) 0.0322(11) Uani 1 1 d . .
H9A H 0.7022 -0.3991 0.6560 0.039 Uiso 1 1 calc R U
H9B H 0.7431 -0.3418 0.7446 0.039 Uiso 1 1 calc R U
C10 C 0.6136(2) -0.2756(5) 0.7739(4) 0.0406(10) Uani 1 1 d . .
H10A H 0.6423 -0.3137 0.8255 0.049 Uiso 1 1 calc R U
H10B H 0.5903 -0.3661 0.7451 0.049 Uiso 1 1 calc R U
C11 C 0.5563(2) -0.1652(6) 0.8084(4) 0.0472(14) Uani 1 1 d . .
H11A H 0.5225 -0.1412 0.7589 0.057 Uiso 1 1 calc R U
H11B H 0.5290 -0.2161 0.8575 0.057 Uiso 1 1 calc R U
C12 C 0.5964(2) -0.0345(6) 0.9423(3) 0.0385(12) Uani 1 1 d . .
H12A H 0.5490 -0.0414 0.9706 0.058 Uiso 1 1 calc R U
H12B H 0.6219 0.0561 0.9660 0.058 Uiso 1 1 calc R U
H12C H 0.6238 -0.1286 0.9559 0.058 Uiso 1 1 calc R U
C13 C 0.5378(2) 0.1123(5) 0.8282(3) 0.0326(11) Uani 1 1 d . .
H13A H 0.5551 0.2024 0.8634 0.039 Uiso 1 1 calc R U
H13B H 0.4904 0.0828 0.8529 0.039 Uiso 1 1 calc R U
C14 C 0.5278(3) 0.1632(7) 0.7303(4) 0.0488(15) Uani 1 1 d . .
H14A H 0.5125 0.0720 0.6946 0.059 Uiso 1 1 calc R U
H14B H 0.4884 0.2399 0.7282 0.059 Uiso 1 1 calc R U
C15 C 0.5932(2) 0.2337(6) 0.6851(3) 0.0384(11) Uani 1 1 d . .
H15A H 0.5775 0.2873 0.6294 0.046 Uiso 1 1 calc R U
H15B H 0.6135 0.3132 0.7260 0.046 Uiso 1 1 calc R U
C16 C 0.6276(3) 0.0064(6) 0.5933(3) 0.0416(11) Uani 1 1 d . .
H16A H 0.6619 0.0088 0.5424 0.050 Uiso 1 1 calc R U
H16B H 0.5804 0.0388 0.5693 0.050 Uiso 1 1 calc R U
C17 C 0.6213(3) -0.1577(6) 0.6251(3) 0.0493(14) Uani 1 1 d . .
H17A H 0.5700 -0.1800 0.6362 0.059 Uiso 1 1 calc R U
H17B H 0.6372 -0.2267 0.5756 0.059 Uiso 1 1 calc R U
C18 C 0.7114(2) 0.2137(5) 0.6230(3) 0.0296(10) Uani 1 1 d . .
H18A H 0.7219 0.3024 0.6632 0.036 Uiso 1 1 calc R U
H18B H 0.6973 0.2556 0.5633 0.036 Uiso 1 1 calc R U
C19 C 0.7780(2) 0.1162(5) 0.6124(3) 0.0331(10) Uani 1 1 d . .
H19A H 0.7709 0.0419 0.5623 0.040 Uiso 1 1 calc R U
H19B H 0.8188 0.1842 0.5965 0.040 Uiso 1 1 calc R U
P1 P 0.46112(7) 0.53882(14) 0.55096(10) 0.0339(3) Uani 1 1 d . .
F1 F 0.54432(15) 0.5207(4) 0.5327(2) 0.0583(10) Uani 1 1 d . .
F2 F 0.47696(16) 0.5492(4) 0.6562(2) 0.0581(8) Uani 1 1 d . .
F3 F 0.37719(13) 0.5591(3) 0.5710(2) 0.0565(9) Uani 1 1 d . .
F4 F 0.45326(14) 0.3564(3) 0.5589(2) 0.0493(7) Uani 1 1 d . .
F5 F 0.44475(18) 0.5280(4) 0.4460(2) 0.0672(10) Uani 1 1 d . .
F6 F 0.46767(16) 0.7235(3) 0.5437(2) 0.0622(9) Uani 1 1 d . .

loop_
_atom_site_aniso_label
_atom_site_aniso_U_11
_atom_site_aniso_U_22
_atom_site_aniso_U_33
_atom_site_aniso_U_23
_atom_site_aniso_U_13
_atom_site_aniso_U_12
Co1 0.02162(17) 0.0203(2) 0.01956(18) -0.0011(3) -0.0026(3) 0.0013(2)
Cl1 0.0365(5) 0.0307(6) 0.0232(5) -0.0007(5) -0.0056(5) 0.0059(5)
N1 0.0200(16) 0.0243(18) 0.0297(18) -0.0030(14) -0.0009(15) -0.0002(14)
N2 0.0203(15) 0.032(2) 0.0275(16) -0.0037(15) -0.0005(14) 0.0063(15)
N3 0.037(2) 0.0207(18) 0.034(2) -0.0046(15) -0.0081(17) 0.0036(16)
N4 0.0217(15) 0.027(2) 0.0287(17) -0.0036(16) -0.0019(13) -0.0019(15)
N5 0.0258(17) 0.0290(18) 0.0252(19) 0.0039(16) -0.0004(15) 0.0041(15)
C1 0.027(2) 0.024(2) 0.029(2) -0.0035(19) 0.0020(19) 0.0016(16)
C2 0.039(2) 0.024(2) 0.028(2) -0.0020(16) -0.0012(18) 0.0037(17)
C3 0.033(2) 0.022(2) 0.040(2) -0.001(2) -0.0106(18) -0.0059(18)
C4 0.029(2) 0.031(2) 0.043(3) -0.005(2) -0.004(2) -0.0065(19)
C5 0.0221(19) 0.024(2) 0.034(2) -0.0040(16) -0.0037(17) 0.0004(17)
C6 0.0220(19) 0.036(2) 0.047(3) -0.011(2) 0.0011(19) -0.0029(18)
C7 0.029(2) 0.030(2) 0.029(2) -0.0022(19) -0.0006(18) 0.0093(18)
C8 0.054(3) 0.031(2) 0.027(2) -0.007(2) 0.001(2) 0.008(2)
C9 0.044(2) 0.023(2) 0.030(2) -0.0032(19) -0.001(2) 0.007(2)
C10 0.038(2) 0.028(2) 0.056(3) -0.006(3) -0.002(3) -0.0115(18)
C11 0.031(2) 0.041(3) 0.070(4) -0.013(2) -0.001(2) -0.010(2)
C12 0.034(2) 0.054(4) 0.027(2) 0.011(2) 0.0053(19) 0.002(2)
C13 0.027(2) 0.033(3) 0.038(3) -0.002(2) 0.005(2) 0.0050(19)
C14 0.026(2) 0.067(4) 0.053(3) 0.017(3) 0.000(2) 0.013(3)
C15 0.035(2) 0.045(3) 0.035(3) 0.009(2) 0.000(2) 0.016(2)
C16 0.047(3) 0.050(3) 0.028(2) 0.006(2) -0.013(2) -0.014(3)
C17 0.065(3) 0.037(3) 0.046(3) -0.013(2) -0.029(3) 0.006(3)
C18 0.033(2) 0.027(2) 0.029(2) 0.0088(18) 0.0012(18) 0.0027(17)
C19 0.033(2) 0.033(2) 0.032(2) 0.005(2) 0.0079(19) 0.0039(19)
P1 0.0306(6) 0.0270(6) 0.0443(7) 0.0056(6) -0.0111(6) -0.0005(5)
F1 0.0341(15) 0.055(2) 0.086(3) 0.0156(17) 0.0008(16) 0.0032(14)
F2 0.0684(18) 0.057(2) 0.0490(18) -0.0043(15) -0.0164(15) 0.0087(15)
F3 0.0330(14) 0.0419(16) 0.095(3) 0.0056(16) -0.0101(15) 0.0022(13)
F4 0.0464(15) 0.0288(14) 0.0726(19) 0.0071(15) -0.0157(15) -0.0010(13)
F5 0.084(2) 0.068(2) 0.0497(17) 0.0092(16) -0.0222(17) 0.0117(19)
F6 0.0560(18) 0.0287(14) 0.102(3) 0.0099(18) -0.0172(18) -0.0021(14)

loop_
_atom_type_symbol
_atom_type_description
_atom_type_scat_dispersion_real
_atom_type_scat_dispersion_imag
_atom_type_scat_source
Co Co 0.3494 0.9721 'International Tables Vol C Tables 4.2.6.8 and 6.1.1.4'
C C 0.0033 0.0016 'International Tables Vol C Tables 4.2.6.8 and 6.1.1.4'
H H 0.0000 0.0000 'International Tables Vol C Tables 4.2.6.8 and 6.1.1.4'
N N 0.0061 0.0033 'International Tables Vol C Tables 4.2.6.8 and 6.1.1.4'
P P 0.1023 0.0942 'International Tables Vol C Tables 4.2.6.8 and 6.1.1.4'
F F 0.0171 0.0103 'International Tables Vol C Tables 4.2.6.8 and 6.1.1.4'
Cl Cl 0.1484 0.1585 'International Tables Vol C Tables 4.2.6.8 and 6.1.1.4'

loop_
_geom_angle_atom_site_label_1
_geom_angle_atom_site_label_2
_geom_angle_atom_site_label_3
_geom_angle
N3 Co1 N5 82.88(13)
N3 Co1 N1 171.69(14)
N5 Co1 N1 92.69(13)
N3 Co1 N2 93.59(13)
N5 Co1 N2 81.90(12)
N1 Co1 N2 78.78(12)
N3 Co1 N4 81.55(13)
N5 Co1 N4 91.59(12)
N1 Co1 N4 105.68(12)
N2 Co1 N4 172.34(12)
N3 Co1 Cl1 95.69(10)
N5 Co1 Cl1 171.36(9)
N1 Co1 Cl1 87.64(9)
N2 Co1 Cl1 89.71(9)
N4 Co1 Cl1 96.63(9)
C1 N1 C5 117.6(3)
C1 N1 Co1 129.2(3)
C5 N1 Co1 113.2(3)
C7 N2 C6 108.2(3)
C7 N2 C19 110.7(3)
C6 N2 C19 110.6(3)
C7 N2 Co1 113.5(3)
C6 N2 Co1 105.4(2)
C19 N2 Co1 108.3(2)
C17 N3 C9 111.6(4)
C17 N3 C10 110.0(4)
C9 N3 C10 108.1(3)
C17 N3 Co1 111.0(3)
C9 N3 Co1 112.5(3)
C10 N3 Co1 103.3(3)
C13 N4 C11 110.2(3)
C13 N4 C12 106.3(3)
C11 N4 C12 107.7(4)
C13 N4 Co1 115.6(3)
C11 N4 Co1 107.1(3)
C12 N4 Co1 109.7(2)
C15 N5 C18 107.8(3)
C15 N5 C16 112.8(4)
C18 N5 C16 108.8(3)
C15 N5 Co1 113.2(3)
C18 N5 Co1 104.0(2)
C16 N5 Co1 109.7(3)
N1 C1 C2 123.4(4)
N1 C1 H1 118.3
C2 C1 H1 118.3
C3 C2 C1 118.7(4)
C3 C2 H2 120.7
C1 C2 H2 120.7
C4 C3 C2 118.6(4)
C4 C3 H3 120.7
C2 C3 H3 120.7
C3 C4 C5 119.5(4)
C3 C4 H4 120.2
C5 C4 H4 120.2
N1 C5 C4 122.2(4)
N1 C5 C6 117.4(3)
C4 C5 C6 120.3(4)
N2 C6 C5 113.2(3)
N2 C6 H6A 108.9
C5 C6 H6A 108.9
N2 C6 H6B 108.9
C5 C6 H6B 108.9
H6A C6 H6B 107.7
N2 C7 C8 115.7(3)
N2 C7 H7A 108.3
C8 C7 H7A 108.3
N2 C7 H7B 108.3
C8 C7 H7B 108.3
H7A C7 H7B 107.4
C9 C8 C7 115.8(4)
C9 C8 H8A 108.3
C7 C8 H8A 108.3
C9 C8 H8B 108.3
C7 C8 H8B 108.3
H8A C8 H8B 107.4
N3 C9 C8 115.4(4)
N3 C9 H9A 108.4
C8 C9 H9A 108.4
N3 C9 H9B 108.4
C8 C9 H9B 108.4
H9A C9 H9B 107.5
N3 C10 C11 111.6(4)
N3 C10 H10A 109.3
C11 C10 H10A 109.3
N3 C10 H10B 109.3
C11 C10 H10B 109.3
H10A C10 H10B 108.0
N4 C11 C10 111.6(3)
N4 C11 H11A 109.3
C10 C11 H11A 109.3
N4 C11 H11B 109.3
C10 C11 H11B 109.3
H11A C11 H11B 108.0
N4 C12 H12A 109.5
N4 C12 H12B 109.5
H12A C12 H12B 109.5
N4 C12 H12C 109.5
H12A C12 H12C 109.5
H12B C12 H12C 109.5
N4 C13 C14 115.8(4)
N4 C13 H13A 108.3
C14 C13 H13A 108.3
N4 C13 H13B 108.3
C14 C13 H13B 108.3
H13A C13 H13B 107.4
C15 C14 C13 115.8(4)
C15 C14 H14A 108.3
C13 C14 H14A 108.3
C15 C14 H14B 108.3
C13 C14 H14B 108.3
H14A C14 H14B 107.4
N5 C15 C14 115.6(4)
N5 C15 H15A 108.4
C14 C15 H15A 108.4
N5 C15 H15B 108.4
C14 C15 H15B 108.4
H15A C15 H15B 107.4
N5 C16 C17 116.9(3)
N5 C16 H16A 108.1
C17 C16 H16A 108.1
N5 C16 H16B 108.1
C17 C16 H16B 108.1
H16A C16 H16B 107.3
N3 C17 C16 116.4(4)
N3 C17 H17A 108.2
C16 C17 H17A 108.2
N3 C17 H17B 108.2
C16 C17 H17B 108.2
H17A C17 H17B 107.3
N5 C18 C19 112.0(3)
N5 C18 H18A 109.2
C19 C18 H18A 109.2
N5 C18 H18B 109.2
C19 C18 H18B 109.2
H18A C18 H18B 107.9
N2 C19 C18 112.1(3)
N2 C19 H19A 109.2
C18 C19 H19A 109.2
N2 C19 H19B 109.2
C18 C19 H19B 109.2
H19A C19 H19B 107.9
F1 P1 F4 90.32(18)
F1 P1 F5 90.9(2)
F4 P1 F5 89.79(18)
F1 P1 F2 89.48(18)
F4 P1 F2 90.03(18)
F5 P1 F2 179.6(2)
F1 P1 F6 90.66(19)
F4 P1 F6 179.0(2)
F5 P1 F6 90.42(19)
F2 P1 F6 89.76(19)
F1 P1 F3 179.0(2)
F4 P1 F3 90.24(16)
F5 P1 F3 89.97(18)
F2 P1 F3 89.67(19)
F6 P1 F3 88.77(17)

loop_
_geom_bond_atom_site_label_1
_geom_bond_atom_site_label_2
_geom_bond_distance
Co1 N3 2.157(3)
Co1 N5 2.175(3)
Co1 N1 2.177(3)
Co1 N2 2.206(3)
Co1 N4 2.263(3)
Co1 Cl1 2.3989(12)
N1 C1 1.342(5)
N1 C5 1.345(5)
N2 C7 1.483(5)
N2 C6 1.485(5)
N2 C19 1.492(5)
N3 C17 1.476(6)
N3 C9 1.490(5)
N3 C10 1.492(6)
N4 C13 1.485(5)
N4 C11 1.485(6)
N4 C12 1.488(5)
N5 C15 1.480(5)
N5 C18 1.485(5)
N5 C16 1.487(6)
C1 C2 1.386(6)
C1 H1 0.9500
C2 C3 1.384(6)
C2 H2 0.9500
C3 C4 1.380(6)
C3 H3 0.9500
C4 C5 1.392(5)
C4 H4 0.9500
C5 C6 1.500(6)
C6 H6A 0.9900
C6 H6B 0.9900
C7 C8 1.522(6)
C7 H7A 0.9900
C7 H7B 0.9900
C8 C9 1.509(6)
C8 H8A 0.9900
C8 H8B 0.9900
C9 H9A 0.9900
C9 H9B 0.9900
C10 C11 1.520(6)
C10 H10A 0.9900
C10 H10B 0.9900
C11 H11A 0.9900
C11 H11B 0.9900
C12 H12A 0.9800
C12 H12B 0.9800
C12 H12C 0.9800
C13 C14 1.526(6)
C13 H13A 0.9900
C13 H13B 0.9900
C14 C15 1.520(7)
C14 H14A 0.9900
C14 H14B 0.9900
C15 H15A 0.9900
C15 H15B 0.9900
C16 C17 1.496(7)
C16 H16A 0.9900
C16 H16B 0.9900
C17 H17A 0.9900
C17 H17B 0.9900
C18 C19 1.510(5)
C18 H18A 0.9900
C18 H18B 0.9900
C19 H19A 0.9900
C19 H19B 0.9900
P1 F1 1.585(3)
P1 F4 1.585(3)
P1 F5 1.588(3)
P1 F2 1.589(3)
P1 F6 1.602(3)
P1 F3 1.604(3)
